data_4085091
loop_
_publ_author_name
'Wakioka, Masayuki'
'Nakamura, Yuki'
'Montgomery, Michelle'
'Ozawa, Fumiyuki'

_publ_section_title
;
 Remarkable Ligand Effect of P(2-MeOC6H4)3on Palladium-Catalyzed Direct
 Arylation
;
_journal_issue 1
_journal_name_full Organometallics
_journal_page_first 198
_journal_paper_doi 10.1021/om501052g
_journal_volume 34
_journal_year 2015
_chemical_formula_sum 'C59 H60 Cl2 O10 P2 Pd2'
_chemical_formula_weight 1274.71
_space_group_IT_number 14
_symmetry_cell_setting monoclinic
_symmetry_Int_Tables_number 14
_symmetry_space_group_name_Hall '-P 2yn'
_symmetry_space_group_name_H-M 'P 1 21/n 1'
_atom_sites_solution_hydrogens geom
_atom_sites_solution_primary direct
_atom_sites_solution_secondary difmap
_audit_creation_method SHELXL-97
_cell_angle_alpha 90.00
_cell_angle_beta 93.9811(12)
_cell_angle_gamma 90.00
_cell_formula_units_Z 4
_cell_length_a 10.3173(9)
_cell_length_b 18.9616(17)
_cell_length_c 28.180(3)
_cell_measurement_reflns_used 15309
_cell_measurement_temperature 103(2)
_cell_measurement_theta_min 2.1481
_cell_volume 5499.6(9)
_computing_cell_refinement 'CrystalClear (Rigaku Inc., 2008)'
_computing_data_collection 'CrystalClear (Rigaku Inc., 2008)'
_computing_data_reduction 'CrystalClear (Rigaku Inc., 2008)'
_computing_molecular_graphics 'SHELXL-97 (Sheldrick, 1997)'
_computing_publication_material 'Yadokari-XG 2009 (Wakita,Nemoto et al., 2009)'
_computing_structure_refinement 'SHELXL-97 (Sheldrick, 1997)'
_computing_structure_solution 'SHELXS-97 (Sheldrick, 1990)'
_diffrn_ambient_temperature 103(2)
_diffrn_measured_fraction_theta_full 0.998
_diffrn_measured_fraction_theta_max 0.998
_diffrn_measurement_device_type CCD
_diffrn_measurement_method 'phi and omega scans'
_diffrn_radiation_monochromator Confocal
_diffrn_radiation_probe x-ray
_diffrn_radiation_type MoK\a
_diffrn_radiation_wavelength 0.71070
_diffrn_reflns_av_R_equivalents 0.0247
_diffrn_reflns_av_sigmaI/netI 0.0267
_diffrn_reflns_limit_h_max 12
_diffrn_reflns_limit_h_min -12
_diffrn_reflns_limit_k_max 22
_diffrn_reflns_limit_k_min -22
_diffrn_reflns_limit_l_max 34
_diffrn_reflns_limit_l_min -34
_diffrn_reflns_number 47336
_diffrn_reflns_theta_full 25.50
_diffrn_reflns_theta_max 25.50
_diffrn_reflns_theta_min 2.06
_diffrn_source 'Rotating Anode'
_exptl_absorpt_coefficient_mu 0.868
_exptl_absorpt_correction_T_max 0.9182
_exptl_absorpt_correction_T_min 0.9105
_exptl_absorpt_correction_type numerical
_exptl_crystal_colour 'pale yellow'
_exptl_crystal_density_diffrn 1.540
_exptl_crystal_density_method 'not measured'
_exptl_crystal_description block
_exptl_crystal_F_000 2600
_exptl_crystal_recrystallization_method CH2Cl2/Et2O
_exptl_crystal_size_max 0.11
_exptl_crystal_size_mid 0.11
_exptl_crystal_size_min 0.10
_refine_diff_density_max 1.616
_refine_diff_density_min -1.909
_refine_diff_density_rms 0.116
_refine_ls_extinction_method none
_refine_ls_goodness_of_fit_ref 1.101
_refine_ls_hydrogen_treatment constr
_refine_ls_matrix_type full
_refine_ls_number_parameters 677
_refine_ls_number_reflns 10216
_refine_ls_number_restraints 0
_refine_ls_restrained_S_all 1.101
_refine_ls_R_factor_all 0.0438
_refine_ls_R_factor_gt 0.0405
_refine_ls_shift/su_max 0.002
_refine_ls_shift/su_mean 0.000
_refine_ls_structure_factor_coef Fsqd
_refine_ls_weighting_details 'calc w=1/[\s^2^(Fo^2^)+(0.0563P)^2^+15.7213P] where P=(Fo^2^+2Fc^2^)/3'
_refine_ls_weighting_scheme calc
_refine_ls_wR_factor_gt 0.1076
_refine_ls_wR_factor_ref 0.1135
_reflns_number_gt 9482
_reflns_number_total 10216
_reflns_threshold_expression >2sigma(I)
_cod_data_source_file om501052g_si_002.cif
_cod_data_source_block 1a
_cod_depositor_comments 'Adding full bibliography for 4085091--4085092.cif.'
_cod_original_sg_symbol_H-M 'P 21/n'
_cod_database_code 4085091

loop_
_symmetry_equiv_pos_as_xyz
'x, y, z'
'-x+1/2, y+1/2, -z+1/2'
'-x, -y, -z'
'x-1/2, -y-1/2, z-1/2'

loop_
_atom_site_label
_atom_site_type_symbol
_atom_site_fract_x
_atom_site_fract_y
_atom_site_fract_z
_atom_site_U_iso_or_equiv
_atom_site_adp_type
_atom_site_occupancy
_atom_site_symmetry_multiplicity
_atom_site_calc_flag
_atom_site_refinement_flags
_atom_site_disorder_assembly
_atom_site_disorder_group
Pd1 Pd 0.96889(2) 0.637194(13) 0.743325(9) 0.01707(8) Uani 1 1 d . . .
Pd2 Pd 0.85149(2) 0.662461(14) 0.631741(9) 0.01781(9) Uani 1 1 d . . .
P1 P 1.15799(8) 0.62997(4) 0.78775(3) 0.01605(17) Uani 1 1 d . . .
P2 P 0.91829(8) 0.68772(5) 0.56041(3) 0.02001(19) Uani 1 1 d . . .
C1 C 0.9122(3) 0.54599(19) 0.76843(12) 0.0214(7) Uani 1 1 d . . .
C2 C 0.8729(3) 0.5384(2) 0.81420(13) 0.0268(8) Uani 1 1 d . . .
H1 H 0.8807 0.5771 0.8356 0.032 Uiso 1 1 calc R . .
C6 C 0.8966(4) 0.4888(2) 0.73759(14) 0.0277(8) Uani 1 1 d . . .
H5 H 0.9217 0.4930 0.7059 0.033 Uiso 1 1 calc R . .
C3 C 0.8222(4) 0.4749(2) 0.82911(17) 0.0385(11) Uani 1 1 d . . .
H2 H 0.7963 0.4704 0.8607 0.046 Uiso 1 1 calc R . .
C5 C 0.8447(4) 0.4256(2) 0.75269(18) 0.0373(10) Uani 1 1 d . . .
H4 H 0.8338 0.3871 0.7312 0.045 Uiso 1 1 calc R . .
C4 C 0.8092(4) 0.4187(2) 0.79845(19) 0.0429(12) Uani 1 1 d . . .
H3 H 0.7758 0.3751 0.8089 0.051 Uiso 1 1 calc R . .
C12 C 0.7201(4) 0.5267(2) 0.61550(13) 0.0277(8) Uani 1 1 d . . .
H10 H 0.6435 0.5538 0.6182 0.033 Uiso 1 1 calc R . .
C7 C 0.8401(4) 0.56062(19) 0.61533(12) 0.0226(7) Uani 1 1 d . . .
C8 C 0.9504(4) 0.5189(2) 0.61164(12) 0.0266(8) Uani 1 1 d . . .
H6 H 1.0331 0.5408 0.6110 0.032 Uiso 1 1 calc R . .
C9 C 0.9416(5) 0.4459(2) 0.60892(14) 0.0354(9) Uani 1 1 d . . .
H7 H 1.0179 0.4183 0.6070 0.043 Uiso 1 1 calc R . .
C10 C 0.8210(5) 0.4134(2) 0.60897(15) 0.0398(10) Uani 1 1 d . . .
H8 H 0.8144 0.3635 0.6071 0.048 Uiso 1 1 calc R . .
C11 C 0.7116(4) 0.4539(2) 0.61177(14) 0.0359(9) Uani 1 1 d . . .
H9 H 0.6288 0.4318 0.6111 0.043 Uiso 1 1 calc R . .
O1 O 0.7913(2) 0.64140(13) 0.70094(8) 0.0204(5) Uani 1 1 d . . .
O2 O 0.6982(3) 0.69322(19) 0.76147(11) 0.0454(8) Uani 1 1 d . . .
C13 C 0.6980(4) 0.6778(2) 0.71915(14) 0.0290(8) Uani 1 1 d . . .
C14 C 0.5867(4) 0.6975(2) 0.68462(15) 0.0323(9) Uani 1 1 d . . .
H11 H 0.5357 0.6553 0.6759 0.048 Uiso 1 1 calc R . .
H12 H 0.6204 0.7180 0.6560 0.048 Uiso 1 1 calc R . .
H13 H 0.5314 0.7320 0.6994 0.048 Uiso 1 1 calc R . .
O3 O 1.0189(2) 0.73910(13) 0.71381(9) 0.0235(5) Uani 1 1 d . . .
O4 O 0.8677(2) 0.76824(13) 0.65562(8) 0.0218(5) Uani 1 1 d . . .
C15 C 0.9627(3) 0.78161(19) 0.68518(12) 0.0210(7) Uani 1 1 d . . .
C16 C 1.0122(4) 0.8565(2) 0.68480(15) 0.0298(8) Uani 1 1 d . . .
H14 H 1.0914 0.8603 0.7059 0.045 Uiso 1 1 calc R . .
H15 H 0.9458 0.8884 0.6959 0.045 Uiso 1 1 calc R . .
H16 H 1.0314 0.8695 0.6524 0.045 Uiso 1 1 calc R . .
O5 O 1.1605(2) 0.48197(13) 0.82228(8) 0.0224(5) Uani 1 1 d . . .
C17 C 1.1615(3) 0.59856(19) 0.84920(12) 0.0191(7) Uani 1 1 d . . .
C22 C 1.1605(3) 0.5264(2) 0.85990(12) 0.0219(7) Uani 1 1 d . . .
C19 C 1.1726(4) 0.6241(2) 0.93397(14) 0.0352(9) Uani 1 1 d . . .
H18 H 1.1781 0.6574 0.9592 0.042 Uiso 1 1 calc R . .
C18 C 1.1691(4) 0.6467(2) 0.88675(13) 0.0261(8) Uani 1 1 d . . .
H17 H 1.1720 0.6958 0.8801 0.031 Uiso 1 1 calc R . .
C21 C 1.1614(4) 0.5040(2) 0.90700(13) 0.0302(8) Uani 1 1 d . . .
H20 H 1.1574 0.4551 0.9140 0.036 Uiso 1 1 calc R . .
C23 C 1.1512(4) 0.40865(19) 0.83184(14) 0.0281(8) Uani 1 1 d . . .
H21 H 1.2225 0.3946 0.8547 0.042 Uiso 1 1 calc R . .
H22 H 1.1568 0.3821 0.8022 0.042 Uiso 1 1 calc R . .
H23 H 1.0679 0.3987 0.8452 0.042 Uiso 1 1 calc R . .
C20 C 1.1679(4) 0.5526(2) 0.94345(14) 0.0383(10) Uani 1 1 d . . .
H19 H 1.1693 0.5368 0.9755 0.046 Uiso 1 1 calc R . .
O6 O 1.0178(3) 0.75271(14) 0.81697(9) 0.0295(6) Uani 1 1 d . . .
C24 C 1.2232(3) 0.71932(18) 0.79372(11) 0.0193(7) Uani 1 1 d . . .
C29 C 1.1378(4) 0.77374(19) 0.80453(13) 0.0249(8) Uani 1 1 d . . .
C25 C 1.3493(4) 0.7369(2) 0.78387(13) 0.0251(7) Uani 1 1 d . . .
H24 H 1.4085 0.7006 0.7769 0.030 Uiso 1 1 calc R . .
C28 C 1.1779(4) 0.8440(2) 0.80366(14) 0.0330(9) Uani 1 1 d . . .
H27 H 1.1191 0.8808 0.8100 0.040 Uiso 1 1 calc R . .
C27 C 1.3048(4) 0.8596(2) 0.79347(13) 0.0329(9) Uani 1 1 d . . .
H26 H 1.3327 0.9073 0.7930 0.039 Uiso 1 1 calc R . .
C26 C 1.3901(4) 0.8066(2) 0.78409(14) 0.0323(9) Uani 1 1 d . . .
H25 H 1.4771 0.8177 0.7778 0.039 Uiso 1 1 calc R . .
C30 C 0.9137(4) 0.8031(2) 0.81263(16) 0.0411(11) Uani 1 1 d . . .
H28 H 0.9200 0.8349 0.8401 0.062 Uiso 1 1 calc R . .
H29 H 0.8302 0.7782 0.8114 0.062 Uiso 1 1 calc R . .
H30 H 0.9198 0.8305 0.7834 0.062 Uiso 1 1 calc R . .
O7 O 1.4261(2) 0.58968(14) 0.82757(9) 0.0259(5) Uani 1 1 d . . .
C31 C 1.2833(3) 0.58171(17) 0.75921(12) 0.0188(7) Uani 1 1 d . . .
C35 C 1.5032(4) 0.53501(18) 0.75691(13) 0.0240(7) Uani 1 1 d . . .
H34 H 1.5870 0.5265 0.7719 0.029 Uiso 1 1 calc R . .
C32 C 1.2578(4) 0.56031(18) 0.71219(12) 0.0223(7) Uani 1 1 d . . .
H31 H 1.1743 0.5684 0.6968 0.027 Uiso 1 1 calc R . .
C33 C 1.3529(4) 0.52735(19) 0.68749(13) 0.0276(8) Uani 1 1 d . . .
H32 H 1.3345 0.5133 0.6554 0.033 Uiso 1 1 calc R . .
C36 C 1.4070(3) 0.56782(18) 0.78166(12) 0.0209(7) Uani 1 1 d . . .
C34 C 1.4739(4) 0.51510(19) 0.70985(14) 0.0298(8) Uani 1 1 d . . .
H33 H 1.5386 0.4926 0.6928 0.036 Uiso 1 1 calc R . .
C37 C 1.5471(5) 0.5752(3) 0.85162(18) 0.0515(13) Uani 1 1 d . . .
H35 H 1.5607 0.5241 0.8531 0.077 Uiso 1 1 calc R . .
H36 H 1.5488 0.5944 0.8839 0.077 Uiso 1 1 calc R . .
H37 H 1.6163 0.5971 0.8345 0.077 Uiso 1 1 calc R . .
O8 O 0.9609(3) 0.71578(15) 0.45908(9) 0.0308(6) Uani 1 1 d . . .
O9 O 0.7128(2) 0.78782(14) 0.56405(9) 0.0271(6) Uani 1 1 d . . .
C38 C 0.8124(3) 0.66406(19) 0.50846(12) 0.0225(7) Uani 1 1 d . . .
C45 C 0.9349(4) 0.7828(2) 0.55330(12) 0.0251(8) Uani 1 1 d . . .
C43 C 0.8440(4) 0.6837(2) 0.46266(13) 0.0244(7) Uani 1 1 d . . .
C39 C 0.6936(4) 0.6322(2) 0.51396(13) 0.0263(8) Uani 1 1 d . . .
H38 H 0.6703 0.6199 0.5449 0.032 Uiso 1 1 calc R . .
C40 C 0.6082(4) 0.6180(2) 0.47510(14) 0.0327(9) Uani 1 1 d . . .
H39 H 0.5273 0.5958 0.4793 0.039 Uiso 1 1 calc R . .
C50 C 0.8245(4) 0.8241(2) 0.55823(12) 0.0260(8) Uani 1 1 d . . .
C49 C 0.8318(5) 0.8972(2) 0.55586(13) 0.0347(9) Uani 1 1 d . . .
H48 H 0.7572 0.9251 0.5603 0.042 Uiso 1 1 calc R . .
C46 C 1.0510(4) 0.8154(2) 0.54346(13) 0.0317(9) Uani 1 1 d . . .
H45 H 1.1259 0.7878 0.5389 0.038 Uiso 1 1 calc R . .
C41 C 0.6416(4) 0.6361(2) 0.43030(14) 0.0350(9) Uani 1 1 d . . .
H40 H 0.5834 0.6260 0.4035 0.042 Uiso 1 1 calc R . .
C48 C 0.9479(5) 0.9290(2) 0.54696(14) 0.0390(10) Uani 1 1 d . . .
H47 H 0.9529 0.9790 0.5454 0.047 Uiso 1 1 calc R . .
C51 C 0.5994(5) 0.8257(3) 0.57396(18) 0.0457(11) Uani 1 1 d . . .
H49 H 0.6136 0.8495 0.6048 0.069 Uiso 1 1 calc R . .
H50 H 0.5261 0.7930 0.5750 0.069 Uiso 1 1 calc R . .
H51 H 0.5800 0.8609 0.5490 0.069 Uiso 1 1 calc R . .
C44 C 0.9835(4) 0.7518(2) 0.41626(15) 0.0358(9) Uani 1 1 d . . .
H42 H 0.9852 0.7178 0.3902 0.054 Uiso 1 1 calc R . .
H43 H 1.0670 0.7765 0.4200 0.054 Uiso 1 1 calc R . .
H44 H 0.9137 0.7861 0.4091 0.054 Uiso 1 1 calc R . .
C47 C 1.0570(5) 0.8890(2) 0.54024(14) 0.0385(10) Uani 1 1 d . . .
H46 H 1.1360 0.9113 0.5334 0.046 Uiso 1 1 calc R . .
C42 C 0.7591(4) 0.6691(2) 0.42370(14) 0.0299(8) Uani 1 1 d . . .
H41 H 0.7811 0.6815 0.3926 0.036 Uiso 1 1 calc R . .
O10 O 1.1598(2) 0.71087(14) 0.61736(9) 0.0271(6) Uani 1 1 d . . .
C57 C 1.1813(4) 0.6616(2) 0.58346(13) 0.0252(8) Uani 1 1 d . . .
C52 C 1.0744(4) 0.6474(2) 0.55120(13) 0.0239(7) Uani 1 1 d . . .
C53 C 1.0863(4) 0.5948(2) 0.51762(13) 0.0289(8) Uani 1 1 d . . .
H52 H 1.0142 0.5841 0.4960 0.035 Uiso 1 1 calc R . .
C56 C 1.2977(4) 0.6258(2) 0.58015(14) 0.0310(8) Uani 1 1 d . . .
H55 H 1.3711 0.6371 0.6010 0.037 Uiso 1 1 calc R . .
C58 C 1.2659(4) 0.7284(2) 0.65039(14) 0.0278(8) Uani 1 1 d . . .
H56 H 1.2971 0.6857 0.6671 0.042 Uiso 1 1 calc R . .
H57 H 1.2372 0.7626 0.6735 0.042 Uiso 1 1 calc R . .
H58 H 1.3364 0.7488 0.6333 0.042 Uiso 1 1 calc R . .
C54 C 1.2016(4) 0.5571(2) 0.51485(14) 0.0352(9) Uani 1 1 d . . .
H53 H 1.2082 0.5209 0.4918 0.042 Uiso 1 1 calc R . .
C55 C 1.3058(4) 0.5735(2) 0.54616(14) 0.0345(9) Uani 1 1 d . . .
H54 H 1.3850 0.5484 0.5444 0.041 Uiso 1 1 calc R . .
Cl1 Cl 0.3079(2) 0.90293(13) 0.44645(8) 0.1002(6) Uiso 1 1 d . . .
Cl2B Cl 0.3567(5) 0.7543(2) 0.44989(18) 0.0867(12) Uiso 0.50 1 d P A 2
C59B C 0.3423(9) 0.8246(5) 0.4179(3) 0.041(2) Uiso 0.50 1 d P A 2
H60 H 0.2727 0.8164 0.3926 0.049 Uiso 0.50 1 calc PR A 2
H61 H 0.4243 0.8313 0.4022 0.049 Uiso 0.50 1 calc PR A 2
Cl2A Cl 0.3324(5) 0.7484(3) 0.46901(19) 0.0960(14) Uiso 0.50 1 d P A 1
C59A C 0.360(3) 0.8367(14) 0.4855(10) 0.164(10) Uiso 0.50 1 d P A 1
H62 H 0.3187 0.8447 0.5157 0.197 Uiso 0.50 1 calc PR A 1
H63 H 0.4549 0.8427 0.4924 0.197 Uiso 0.50 1 calc PR A 1

loop_
_atom_site_aniso_label
_atom_site_aniso_U_11
_atom_site_aniso_U_22
_atom_site_aniso_U_33
_atom_site_aniso_U_23
_atom_site_aniso_U_13
_atom_site_aniso_U_12
Pd1 0.01514(14) 0.01920(15) 0.01649(14) 0.00118(9) -0.00159(10) 0.00017(9)
Pd2 0.01754(14) 0.01934(15) 0.01618(14) -0.00019(9) -0.00153(10) -0.00019(9)
P1 0.0157(4) 0.0169(4) 0.0152(4) -0.0004(3) -0.0018(3) 0.0012(3)
P2 0.0200(4) 0.0230(4) 0.0167(4) 0.0008(3) -0.0014(3) -0.0012(3)
C1 0.0149(15) 0.0238(18) 0.0252(17) 0.0036(14) -0.0011(13) 0.0005(13)
C2 0.0157(16) 0.036(2) 0.0287(19) 0.0091(16) 0.0030(14) 0.0050(15)
C6 0.0221(18) 0.028(2) 0.032(2) 0.0009(16) -0.0043(15) 0.0001(15)
C3 0.0200(18) 0.048(3) 0.048(3) 0.027(2) 0.0095(17) 0.0087(18)
C5 0.0224(19) 0.025(2) 0.063(3) 0.0019(19) -0.0084(18) -0.0008(16)
C4 0.0191(19) 0.032(2) 0.077(3) 0.027(2) 0.002(2) 0.0012(17)
C12 0.032(2) 0.029(2) 0.0218(17) 0.0011(15) 0.0020(15) -0.0051(16)
C7 0.0291(18) 0.0229(18) 0.0156(16) -0.0008(13) 0.0001(13) -0.0030(15)
C8 0.033(2) 0.0267(19) 0.0204(17) 0.0009(14) 0.0030(14) -0.0001(16)
C9 0.049(3) 0.028(2) 0.030(2) -0.0015(16) 0.0075(18) 0.0064(18)
C10 0.062(3) 0.024(2) 0.034(2) -0.0018(17) 0.010(2) -0.004(2)
C11 0.046(2) 0.033(2) 0.028(2) 0.0004(17) 0.0047(18) -0.0148(19)
O1 0.0155(11) 0.0272(13) 0.0184(11) 0.0016(10) -0.0002(9) -0.0001(10)
O2 0.0352(16) 0.065(2) 0.0354(17) -0.0164(15) -0.0004(13) 0.0117(15)
C13 0.0242(19) 0.031(2) 0.032(2) -0.0018(16) 0.0001(15) 0.0010(16)
C14 0.0199(18) 0.040(2) 0.036(2) 0.0056(18) 0.0001(15) 0.0046(16)
O3 0.0234(12) 0.0221(12) 0.0240(12) 0.0015(10) -0.0047(10) -0.0004(10)
O4 0.0239(12) 0.0213(12) 0.0197(12) -0.0012(10) -0.0021(10) 0.0012(10)
C15 0.0198(16) 0.0226(18) 0.0206(16) -0.0011(14) 0.0019(13) 0.0017(14)
C16 0.027(2) 0.0234(19) 0.038(2) 0.0015(16) -0.0033(16) -0.0029(15)
O5 0.0271(13) 0.0198(12) 0.0203(12) 0.0026(10) 0.0016(10) 0.0028(10)
C17 0.0151(15) 0.0246(18) 0.0175(16) 0.0004(13) 0.0002(12) 0.0018(13)
C22 0.0166(16) 0.0276(19) 0.0211(17) 0.0018(14) -0.0021(13) 0.0031(14)
C19 0.044(2) 0.040(2) 0.0209(19) -0.0059(17) -0.0020(17) -0.0011(19)
C18 0.0253(18) 0.031(2) 0.0208(18) -0.0049(15) -0.0049(14) 0.0039(15)
C21 0.033(2) 0.034(2) 0.0237(19) 0.0076(16) -0.0010(15) 0.0025(17)
C23 0.033(2) 0.0218(18) 0.0300(19) 0.0045(15) 0.0030(15) 0.0034(15)
C20 0.050(3) 0.047(3) 0.0177(18) 0.0060(17) -0.0026(17) -0.001(2)
O6 0.0268(14) 0.0292(14) 0.0316(14) -0.0073(11) -0.0034(11) 0.0085(11)
C24 0.0231(17) 0.0195(17) 0.0143(15) -0.0007(13) -0.0068(12) 0.0007(13)
C29 0.0274(19) 0.0245(18) 0.0214(17) -0.0038(14) -0.0085(14) 0.0023(15)
C25 0.0272(18) 0.0236(18) 0.0236(18) 0.0018(14) -0.0042(14) -0.0011(15)
C28 0.050(3) 0.0209(19) 0.0259(19) -0.0045(15) -0.0117(18) 0.0068(17)
C27 0.053(3) 0.0215(19) 0.0228(19) 0.0009(15) -0.0091(17) -0.0094(18)
C26 0.036(2) 0.030(2) 0.031(2) 0.0034(16) -0.0049(16) -0.0113(17)
C30 0.035(2) 0.044(3) 0.043(2) -0.015(2) -0.0037(18) 0.018(2)
O7 0.0199(12) 0.0319(14) 0.0254(13) 0.0011(11) -0.0017(10) 0.0064(11)
C31 0.0197(16) 0.0152(16) 0.0217(16) 0.0026(13) 0.0041(13) 0.0007(13)
C35 0.0242(17) 0.0166(17) 0.0320(19) 0.0061(14) 0.0074(15) 0.0047(14)
C32 0.0281(18) 0.0170(16) 0.0218(17) 0.0014(13) 0.0018(14) -0.0020(14)
C33 0.043(2) 0.0196(17) 0.0211(17) 0.0001(14) 0.0115(16) -0.0009(16)
C36 0.0215(17) 0.0162(16) 0.0250(17) 0.0049(13) 0.0019(13) 0.0006(13)
C34 0.037(2) 0.0170(17) 0.038(2) 0.0021(15) 0.0188(17) 0.0025(15)
C37 0.043(3) 0.060(3) 0.047(3) -0.015(2) -0.022(2) 0.023(2)
O8 0.0272(14) 0.0418(16) 0.0231(13) 0.0054(12) -0.0001(10) -0.0081(12)
O9 0.0247(13) 0.0299(14) 0.0260(13) -0.0024(11) -0.0028(10) 0.0036(11)
C38 0.0230(18) 0.0236(18) 0.0203(17) 0.0001(13) -0.0017(14) 0.0016(14)
C45 0.0314(19) 0.0249(18) 0.0180(16) 0.0012(14) -0.0047(14) -0.0039(15)
C43 0.0239(18) 0.0262(18) 0.0227(17) 0.0017(14) -0.0011(14) 0.0014(15)
C39 0.0289(19) 0.0273(19) 0.0228(18) 0.0031(14) 0.0022(15) 0.0014(15)
C40 0.0250(19) 0.041(2) 0.032(2) -0.0001(18) -0.0022(16) -0.0082(17)
C50 0.036(2) 0.0268(19) 0.0141(16) 0.0019(14) -0.0047(14) -0.0005(16)
C49 0.058(3) 0.029(2) 0.0162(17) -0.0004(15) -0.0034(17) 0.0051(19)
C46 0.034(2) 0.036(2) 0.0249(19) 0.0057(16) -0.0048(16) -0.0087(17)
C41 0.030(2) 0.048(3) 0.026(2) -0.0004(17) -0.0088(16) -0.0058(18)
C48 0.065(3) 0.027(2) 0.0242(19) 0.0013(16) 0.0005(19) -0.009(2)
C51 0.043(3) 0.044(3) 0.052(3) 0.000(2) 0.015(2) 0.013(2)
C44 0.032(2) 0.043(2) 0.033(2) 0.0131(18) 0.0033(17) -0.0013(18)
C47 0.050(3) 0.037(2) 0.028(2) 0.0066(17) -0.0031(18) -0.021(2)
C42 0.030(2) 0.038(2) 0.0208(18) 0.0020(16) -0.0027(15) 0.0027(17)
O10 0.0210(12) 0.0340(15) 0.0257(13) -0.0027(11) -0.0024(10) 0.0012(11)
C57 0.0237(18) 0.030(2) 0.0222(18) 0.0036(15) 0.0025(14) -0.0004(15)
C52 0.0214(17) 0.0302(19) 0.0202(17) 0.0062(14) 0.0022(14) 0.0015(15)
C53 0.032(2) 0.035(2) 0.0199(17) 0.0017(15) 0.0033(15) 0.0021(17)
C56 0.0248(19) 0.039(2) 0.0290(19) 0.0063(17) 0.0019(15) 0.0036(17)
C58 0.0227(18) 0.0275(19) 0.032(2) 0.0024(16) -0.0074(15) -0.0039(15)
C54 0.040(2) 0.041(2) 0.0254(19) 0.0004(17) 0.0085(17) 0.0123(19)
C55 0.027(2) 0.046(2) 0.032(2) 0.0031(18) 0.0082(16) 0.0092(18)

loop_
_atom_type_symbol
_atom_type_description
_atom_type_scat_dispersion_real
_atom_type_scat_dispersion_imag
_atom_type_scat_source
C C 0.0033 0.0016 'International Tables Vol C Tables 4.2.6.8 and 6.1.1.4'
H H 0.0000 0.0000 'International Tables Vol C Tables 4.2.6.8 and 6.1.1.4'
Cl Cl 0.1484 0.1585 'International Tables Vol C Tables 4.2.6.8 and 6.1.1.4'
O O 0.0106 0.0060 'International Tables Vol C Tables 4.2.6.8 and 6.1.1.4'
P P 0.1023 0.0942 'International Tables Vol C Tables 4.2.6.8 and 6.1.1.4'
Pd Pd -0.9988 1.0072 'International Tables Vol C Tables 4.2.6.8 and 6.1.1.4'

loop_
_geom_angle_atom_site_label_1
_geom_angle_atom_site_label_2
_geom_angle_atom_site_label_3
_geom_angle
C1 Pd1 O1 88.20(12)
C1 Pd1 O3 176.36(12)
O1 Pd1 O3 88.27(9)
C1 Pd1 P1 90.83(10)
O1 Pd1 P1 178.60(7)
O3 Pd1 P1 92.71(7)
C7 Pd2 O4 174.87(11)
C7 Pd2 O1 90.84(12)
O4 Pd2 O1 84.72(9)
C7 Pd2 P2 90.92(10)
O4 Pd2 P2 93.48(7)
O1 Pd2 P2 178.00(7)
C31 P1 C24 103.83(16)
C31 P1 C17 106.68(15)
C24 P1 C17 103.41(15)
C31 P1 Pd1 113.63(11)
C24 P1 Pd1 107.15(11)
C17 P1 Pd1 120.43(11)
C52 P2 C38 105.65(17)
C52 P2 C45 108.00(18)
C38 P2 C45 102.18(16)
C52 P2 Pd2 111.85(12)
C38 P2 Pd2 117.89(12)
C45 P2 Pd2 110.49(12)
C2 C1 C6 118.1(3)
C2 C1 Pd1 122.5(3)
C6 C1 Pd1 118.9(3)
C1 C2 C3 120.8(4)
C1 C2 H1 119.6
C3 C2 H1 119.6
C5 C6 C1 120.7(4)
C5 C6 H5 119.7
C1 C6 H5 119.7
C4 C3 C2 120.3(4)
C4 C3 H2 119.8
C2 C3 H2 119.8
C4 C5 C6 120.2(4)
C4 C5 H4 119.9
C6 C5 H4 119.9
C5 C4 C3 119.7(4)
C5 C4 H3 120.1
C3 C4 H3 120.1
C11 C12 C7 120.7(4)
C11 C12 H10 119.7
C7 C12 H10 119.7
C12 C7 C8 117.9(3)
C12 C7 Pd2 119.0(3)
C8 C7 Pd2 122.2(3)
C9 C8 C7 121.2(4)
C9 C8 H6 119.4
C7 C8 H6 119.4
C8 C9 C10 119.9(4)
C8 C9 H7 120.1
C10 C9 H7 120.1
C11 C10 C9 119.5(4)
C11 C10 H8 120.3
C9 C10 H8 120.3
C10 C11 C12 120.9(4)
C10 C11 H9 119.6
C12 C11 H9 119.6
C13 O1 Pd1 115.3(2)
C13 O1 Pd2 121.8(2)
Pd1 O1 Pd2 103.17(10)
O2 C13 O1 123.5(4)
O2 C13 C14 121.4(4)
O1 C13 C14 115.1(3)
C13 C14 H11 109.5
C13 C14 H12 109.5
H11 C14 H12 109.5
C13 C14 H13 109.5
H11 C14 H13 109.5
H12 C14 H13 109.5
C15 O3 Pd1 134.8(2)
C15 O4 Pd2 116.0(2)
O3 C15 O4 126.6(3)
O3 C15 C16 117.9(3)
O4 C15 C16 115.5(3)
C15 C16 H14 109.5
C15 C16 H15 109.5
H14 C16 H15 109.5
C15 C16 H16 109.5
H14 C16 H16 109.5
H15 C16 H16 109.5
C22 O5 C23 117.2(3)
C18 C17 C22 118.5(3)
C18 C17 P1 120.1(3)
C22 C17 P1 121.4(3)
O5 C22 C21 123.8(3)
O5 C22 C17 116.0(3)
C21 C22 C17 120.2(3)
C20 C19 C18 119.1(4)
C20 C19 H18 120.5
C18 C19 H18 120.5
C17 C18 C19 121.2(4)
C17 C18 H17 119.4
C19 C18 H17 119.4
C20 C21 C22 120.2(4)
C20 C21 H20 119.9
C22 C21 H20 119.9
O5 C23 H21 109.5
O5 C23 H22 109.5
H21 C23 H22 109.5
O5 C23 H23 109.5
H21 C23 H23 109.5
H22 C23 H23 109.5
C21 C20 C19 120.8(4)
C21 C20 H19 119.6
C19 C20 H19 119.6
C29 O6 C30 118.0(3)
C25 C24 C29 118.5(3)
C25 C24 P1 123.3(3)
C29 C24 P1 118.0(3)
O6 C29 C28 123.8(4)
O6 C29 C24 115.7(3)
C28 C29 C24 120.4(4)
C26 C25 C24 121.1(4)
C26 C25 H24 119.4
C24 C25 H24 119.4
C27 C28 C29 119.4(4)
C27 C28 H27 120.3
C29 C28 H27 120.3
C26 C27 C28 120.6(4)
C26 C27 H26 119.7
C28 C27 H26 119.7
C27 C26 C25 119.9(4)
C27 C26 H25 120.0
C25 C26 H25 120.0
O6 C30 H28 109.5
O6 C30 H29 109.5
H28 C30 H29 109.5
O6 C30 H30 109.5
H28 C30 H30 109.5
H29 C30 H30 109.5
C36 O7 C37 117.7(3)
C32 C31 C36 118.5(3)
C32 C31 P1 118.4(3)
C36 C31 P1 123.1(3)
C34 C35 C36 118.8(3)
C34 C35 H34 120.6
C36 C35 H34 120.6
C33 C32 C31 121.0(3)
C33 C32 H31 119.5
C31 C32 H31 119.5
C34 C33 C32 119.7(3)
C34 C33 H32 120.2
C32 C33 H32 120.2
O7 C36 C35 123.4(3)
O7 C36 C31 115.9(3)
C35 C36 C31 120.7(3)
C33 C34 C35 121.3(3)
C33 C34 H33 119.4
C35 C34 H33 119.4
O7 C37 H35 109.5
O7 C37 H36 109.5
H35 C37 H36 109.5
O7 C37 H37 109.5
H35 C37 H37 109.5
H36 C37 H37 109.5
C43 O8 C44 118.5(3)
C50 O9 C51 119.0(3)
C39 C38 C43 118.8(3)
C39 C38 P2 120.3(3)
C43 C38 P2 120.6(3)
C46 C45 C50 119.3(4)
C46 C45 P2 123.4(3)
C50 C45 P2 117.3(3)
O8 C43 C42 123.1(3)
O8 C43 C38 116.8(3)
C42 C43 C38 120.1(3)
C40 C39 C38 121.1(4)
C40 C39 H38 119.5
C38 C39 H38 119.5
C41 C40 C39 119.5(4)
C41 C40 H39 120.3
C39 C40 H39 120.3
O9 C50 C49 124.0(4)
O9 C50 C45 115.6(3)
C49 C50 C45 120.4(4)
C48 C49 C50 119.7(4)
C48 C49 H48 120.1
C50 C49 H48 120.1
C45 C46 C47 119.9(4)
C45 C46 H45 120.1
C47 C46 H45 120.1
C40 C41 C42 120.8(4)
C40 C41 H40 119.6
C42 C41 H40 119.6
C49 C48 C47 120.7(4)
C49 C48 H47 119.6
C47 C48 H47 119.6
O9 C51 H49 109.5
O9 C51 H50 109.5
H49 C51 H50 109.5
O9 C51 H51 109.5
H49 C51 H51 109.5
H50 C51 H51 109.5
O8 C44 H42 109.5
O8 C44 H43 109.5
H42 C44 H43 109.5
O8 C44 H44 109.5
H42 C44 H44 109.5
H43 C44 H44 109.5
C48 C47 C46 119.9(4)
C48 C47 H46 120.0
C46 C47 H46 120.0
C43 C42 C41 119.6(4)
C43 C42 H41 120.2
C41 C42 H41 120.2
C57 O10 C58 117.5(3)
O10 C57 C56 124.4(3)
O10 C57 C52 115.2(3)
C56 C57 C52 120.4(4)
C53 C52 C57 118.5(3)
C53 C52 P2 121.4(3)
C57 C52 P2 119.4(3)
C52 C53 C54 121.5(4)
C52 C53 H52 119.2
C54 C53 H52 119.2
C55 C56 C57 119.4(4)
C55 C56 H55 120.3
C57 C56 H55 120.3
O10 C58 H56 109.5
O10 C58 H57 109.5
H56 C58 H57 109.5
O10 C58 H58 109.5
H56 C58 H58 109.5
H57 C58 H58 109.5
C55 C54 C53 118.6(4)
C55 C54 H53 120.7
C53 C54 H53 120.7
C54 C55 C56 121.5(4)
C54 C55 H54 119.3
C56 C55 H54 119.3
C59A Cl1 C59B 67.0(10)
Cl2B C59B Cl1 117.6(6)
Cl2B C59B H60 107.9
Cl1 C59B H60 107.9
Cl2B C59B H61 107.9
Cl1 C59B H61 107.9
H60 C59B H61 107.2
Cl1 C59A Cl2A 119.0(16)
Cl1 C59A H62 107.6
Cl2A C59A H62 107.6
Cl1 C59A H63 107.6
Cl2A C59A H63 107.6
H62 C59A H63 107.0

loop_
_geom_bond_atom_site_label_1
_geom_bond_atom_site_label_2
_geom_bond_distance
Pd1 C1 1.973(4)
Pd1 O1 2.118(2)
Pd1 O3 2.180(2)
Pd1 P1 2.2480(9)
Pd2 C7 1.987(4)
Pd2 O4 2.119(2)
Pd2 O1 2.125(2)
Pd2 P2 2.2219(9)
P1 C31 1.816(3)
P1 C24 1.826(4)
P1 C17 1.829(3)
P2 C52 1.818(4)
P2 C38 1.821(4)
P2 C45 1.824(4)
C1 C2 1.386(5)
C1 C6 1.392(5)
C2 C3 1.389(6)
C2 H1 0.9500
C6 C5 1.392(6)
C6 H5 0.9500
C3 C4 1.374(7)
C3 H2 0.9500
C5 C4 1.371(7)
C5 H4 0.9500
C4 H3 0.9500
C12 C11 1.387(6)
C12 C7 1.395(5)
C12 H10 0.9500
C7 C8 1.396(5)
C8 C9 1.388(6)
C8 H6 0.9500
C9 C10 1.389(7)
C9 H7 0.9500
C10 C11 1.373(7)
C10 H8 0.9500
C11 H9 0.9500
O1 C13 1.317(5)
O2 C13 1.228(5)
C13 C14 1.499(5)
C14 H11 0.9800
C14 H12 0.9800
C14 H13 0.9800
O3 C15 1.254(4)
O4 C15 1.267(4)
C15 C16 1.510(5)
C16 H14 0.9800
C16 H15 0.9800
C16 H16 0.9800
O5 C22 1.354(4)
O5 C23 1.421(4)
C17 C18 1.396(5)
C17 C22 1.402(5)
C22 C21 1.393(5)
C19 C20 1.383(6)
C19 C18 1.396(5)
C19 H18 0.9500
C18 H17 0.9500
C21 C20 1.378(6)
C21 H20 0.9500
C23 H21 0.9800
C23 H22 0.9800
C23 H23 0.9800
C20 H19 0.9500
O6 C29 1.370(5)
O6 C30 1.436(5)
C24 C25 1.389(5)
C24 C29 1.404(5)
C29 C28 1.395(6)
C25 C26 1.386(5)
C25 H24 0.9500
C28 C27 1.392(6)
C28 H27 0.9500
C27 C26 1.374(6)
C27 H26 0.9500
C26 H25 0.9500
C30 H28 0.9800
C30 H29 0.9800
C30 H30 0.9800
O7 C36 1.360(4)
O7 C37 1.406(5)
C31 C32 1.393(5)
C31 C36 1.410(5)
C35 C34 1.392(6)
C35 C36 1.398(5)
C35 H34 0.9500
C32 C33 1.390(5)
C32 H31 0.9500
C33 C34 1.379(6)
C33 H32 0.9500
C34 H33 0.9500
C37 H35 0.9800
C37 H36 0.9800
C37 H37 0.9800
O8 C43 1.360(5)
O8 C44 1.420(5)
O9 C50 1.362(5)
O9 C51 1.417(5)
C38 C39 1.385(5)
C38 C43 1.403(5)
C45 C46 1.393(5)
C45 C50 1.397(5)
C43 C42 1.384(5)
C39 C40 1.383(5)
C39 H38 0.9500
C40 C41 1.375(6)
C40 H39 0.9500
C50 C49 1.390(6)
C49 C48 1.380(7)
C49 H48 0.9500
C46 C47 1.398(6)
C46 H45 0.9500
C41 C42 1.388(6)
C41 H40 0.9500
C48 C47 1.381(7)
C48 H47 0.9500
C51 H49 0.9800
C51 H50 0.9800
C51 H51 0.9800
C44 H42 0.9800
C44 H43 0.9800
C44 H44 0.9800
C47 H46 0.9500
C42 H41 0.9500
O10 C57 1.366(5)
O10 C58 1.426(4)
C57 C56 1.388(5)
C57 C52 1.405(5)
C52 C53 1.387(5)
C53 C54 1.394(6)
C53 H52 0.9500
C56 C55 1.385(6)
C56 H55 0.9500
C58 H56 0.9800
C58 H57 0.9800
C58 H58 0.9800
C54 C55 1.378(6)
C54 H53 0.9500
C55 H54 0.9500
Cl1 C59A 1.73(3)
Cl1 C59B 1.737(9)
Cl2B C59B 1.610(10)
C59B H60 0.9900
C59B H61 0.9900
Cl2A C59A 1.76(3)
C59A H62 0.9900
C59A H63 0.9900

loop_
_geom_torsion_atom_site_label_1
_geom_torsion_atom_site_label_2
_geom_torsion_atom_site_label_3
_geom_torsion_atom_site_label_4
_geom_torsion
C1 Pd1 P1 C31 86.82(16)
O3 Pd1 P1 C31 -94.02(14)
C1 Pd1 P1 C24 -159.09(16)
O3 Pd1 P1 C24 20.06(13)
C1 Pd1 P1 C17 -41.53(17)
O3 Pd1 P1 C17 137.62(15)
C7 Pd2 P2 C52 -63.84(17)
O4 Pd2 P2 C52 113.52(15)
C7 Pd2 P2 C38 58.91(17)
O4 Pd2 P2 C38 -123.73(15)
C7 Pd2 P2 C45 175.82(17)
O4 Pd2 P2 C45 -6.82(15)
O1 Pd1 C1 C2 -107.1(3)
P1 Pd1 C1 C2 73.9(3)
O1 Pd1 C1 C6 65.3(3)
P1 Pd1 C1 C6 -113.7(3)
C6 C1 C2 C3 1.4(5)
Pd1 C1 C2 C3 173.9(3)
C2 C1 C6 C5 -0.9(5)
Pd1 C1 C6 C5 -173.7(3)
C1 C2 C3 C4 -0.5(6)
C1 C6 C5 C4 -0.6(6)
C6 C5 C4 C3 1.5(6)
C2 C3 C4 C5 -1.0(6)
C11 C12 C7 C8 -0.4(5)
C11 C12 C7 Pd2 -169.7(3)
O1 Pd2 C7 C12 61.8(3)
P2 Pd2 C7 C12 -119.1(3)
O1 Pd2 C7 C8 -106.9(3)
P2 Pd2 C7 C8 72.1(3)
C12 C7 C8 C9 -0.9(5)
Pd2 C7 C8 C9 167.9(3)
C7 C8 C9 C10 1.2(6)
C8 C9 C10 C11 -0.1(6)
C9 C10 C11 C12 -1.3(6)
C7 C12 C11 C10 1.6(6)
C1 Pd1 O1 C13 95.7(3)
O3 Pd1 O1 C13 -83.4(3)
C1 Pd1 O1 Pd2 -129.10(13)
O3 Pd1 O1 Pd2 51.80(11)
C7 Pd2 O1 C13 -131.1(3)
O4 Pd2 O1 C13 51.4(3)
C7 Pd2 O1 Pd1 97.44(13)
O4 Pd2 O1 Pd1 -79.99(11)
Pd1 O1 C13 O2 -18.0(5)
Pd2 O1 C13 O2 -144.2(4)
Pd1 O1 C13 C14 164.1(3)
Pd2 O1 C13 C14 37.9(4)
O1 Pd1 O3 C15 1.9(3)
P1 Pd1 O3 C15 -179.1(3)
O1 Pd2 O4 C15 72.9(2)
P2 Pd2 O4 C15 -106.2(2)
Pd1 O3 C15 O4 -18.8(6)
Pd1 O3 C15 C16 161.9(3)
Pd2 O4 C15 O3 -26.9(4)
Pd2 O4 C15 C16 152.4(3)
C31 P1 C17 C18 128.6(3)
C24 P1 C17 C18 19.4(3)
Pd1 P1 C17 C18 -100.0(3)
C31 P1 C17 C22 -49.5(3)
C24 P1 C17 C22 -158.7(3)
Pd1 P1 C17 C22 81.9(3)
C23 O5 C22 C21 4.7(5)
C23 O5 C22 C17 -176.1(3)
C18 C17 C22 O5 -176.4(3)
P1 C17 C22 O5 1.7(4)
C18 C17 C22 C21 2.8(5)
P1 C17 C22 C21 -179.1(3)
C22 C17 C18 C19 -1.5(5)
P1 C17 C18 C19 -179.7(3)
C20 C19 C18 C17 -0.2(6)
O5 C22 C21 C20 176.8(4)
C17 C22 C21 C20 -2.4(6)
C22 C21 C20 C19 0.6(7)
C18 C19 C20 C21 0.7(7)
C31 P1 C24 C25 -8.3(3)
C17 P1 C24 C25 103.0(3)
Pd1 P1 C24 C25 -128.8(3)
C31 P1 C24 C29 165.6(3)
C17 P1 C24 C29 -83.1(3)
Pd1 P1 C24 C29 45.1(3)
C30 O6 C29 C28 22.8(5)
C30 O6 C29 C24 -159.2(3)
C25 C24 C29 O6 -175.8(3)
P1 C24 C29 O6 9.9(4)
C25 C24 C29 C28 2.3(5)
P1 C24 C29 C28 -171.9(3)
C29 C24 C25 C26 -0.7(5)
P1 C24 C25 C26 173.1(3)
O6 C29 C28 C27 175.9(3)
C24 C29 C28 C27 -2.1(5)
C29 C28 C27 C26 0.3(6)
C28 C27 C26 C25 1.2(6)
C24 C25 C26 C27 -1.0(6)
C24 P1 C31 C32 -109.7(3)
C17 P1 C31 C32 141.5(3)
Pd1 P1 C31 C32 6.4(3)
C24 P1 C31 C36 67.2(3)
C17 P1 C31 C36 -41.6(3)
Pd1 P1 C31 C36 -176.7(2)
C36 C31 C32 C33 -1.4(5)
P1 C31 C32 C33 175.7(3)
C31 C32 C33 C34 0.5(5)
C37 O7 C36 C35 -3.1(5)
C37 O7 C36 C31 178.4(4)
C34 C35 C36 O7 -179.5(3)
C34 C35 C36 C31 -1.1(5)
C32 C31 C36 O7 -179.8(3)
P1 C31 C36 O7 3.3(4)
C32 C31 C36 C35 1.7(5)
P1 C31 C36 C35 -175.2(3)
C32 C33 C34 C35 0.1(5)
C36 C35 C34 C33 0.2(5)
C52 P2 C38 C39 126.7(3)
C45 P2 C38 C39 -120.5(3)
Pd2 P2 C38 C39 0.8(3)
C52 P2 C38 C43 -59.4(3)
C45 P2 C38 C43 53.4(3)
Pd2 P2 C38 C43 174.7(3)
C52 P2 C45 C46 -1.2(4)
C38 P2 C45 C46 -112.3(3)
Pd2 P2 C45 C46 121.5(3)
C52 P2 C45 C50 179.0(3)
C38 P2 C45 C50 67.9(3)
Pd2 P2 C45 C50 -58.4(3)
C44 O8 C43 C42 16.6(6)
C44 O8 C43 C38 -164.7(4)
C39 C38 C43 O8 179.1(3)
P2 C38 C43 O8 5.1(5)
C39 C38 C43 C42 -2.2(6)
P2 C38 C43 C42 -176.2(3)
C43 C38 C39 C40 1.8(6)
P2 C38 C39 C40 175.8(3)
C38 C39 C40 C41 -0.4(6)
C51 O9 C50 C49 -7.8(5)
C51 O9 C50 C45 173.9(3)
C46 C45 C50 O9 175.0(3)
P2 C45 C50 O9 -5.2(4)
C46 C45 C50 C49 -3.4(5)
P2 C45 C50 C49 176.5(3)
O9 C50 C49 C48 -176.0(3)
C45 C50 C49 C48 2.2(5)
C50 C45 C46 C47 2.2(5)
P2 C45 C46 C47 -177.7(3)
C39 C40 C41 C42 -0.6(7)
C50 C49 C48 C47 0.2(6)
C49 C48 C47 C46 -1.4(6)
C45 C46 C47 C48 0.2(6)
O8 C43 C42 C41 179.9(4)
C38 C43 C42 C41 1.3(6)
C40 C41 C42 C43 0.1(7)
C58 O10 C57 C56 2.4(5)
C58 O10 C57 C52 -178.7(3)
O10 C57 C52 C53 -176.0(3)
C56 C57 C52 C53 3.0(5)
O10 C57 C52 P2 -5.8(4)
C56 C57 C52 P2 173.2(3)
C38 P2 C52 C53 -16.0(4)
C45 P2 C52 C53 -124.7(3)
Pd2 P2 C52 C53 113.5(3)
C38 P2 C52 C57 174.1(3)
C45 P2 C52 C57 65.4(3)
Pd2 P2 C52 C57 -56.4(3)
C57 C52 C53 C54 -1.1(6)
P2 C52 C53 C54 -171.1(3)
O10 C57 C56 C55 175.8(4)
C52 C57 C56 C55 -3.1(6)
C52 C53 C54 C55 -0.6(6)
C53 C54 C55 C56 0.5(6)
C57 C56 C55 C54 1.3(6)
C59A Cl1 C59B Cl2B 15.0(12)
C59B Cl1 C59A Cl2A -27.6(14)
